data_2016417
loop_
_publ_author_name
'Klap\"otke, Thomas M.'
'Krumm, Burkhard'
'Scherr, Matthias'

_publ_section_title
;
 Oxygen <i>versus</i> nitrogen interactions in lithium dinitramidate
 dihydrate and pyridinium dinitramidate
;
_journal_coeditor_code SQ3109
_journal_issue 1
_journal_name_full 'Acta Crystallographica Section C'
_journal_page_first m17
_journal_page_last m19
_journal_paper_doi 10.1107/S0108270107054212
_journal_volume 64
_journal_year 2008
_chemical_formula_iupac 'C5 H6 N + , N3 O4 -'
_chemical_formula_moiety 'C5 H6 N + , N3 O4 -'
_chemical_formula_sum 'C5 H6 N4 O4'
_chemical_formula_weight 186.126
_chemical_name_systematic
;
pyridinium dinitramidate
;
_space_group_IT_number 14
_symmetry_cell_setting monoclinic
_symmetry_space_group_name_Hall '-P 2yn'
_symmetry_space_group_name_H-M 'P 1 21/n 1'
_atom_sites_solution_hydrogens geom
_atom_sites_solution_primary direct
_atom_sites_solution_secondary difmap
_audit_block_code pyH_N3O4_bx490_Scherr
_audit_creation_method 'form98_non/compatible with shelxl97-2'
_cell_angle_alpha 90.0
_cell_angle_beta 94.281(6)
_cell_angle_gamma 90.0
_cell_formula_units_Z 4
_cell_length_a 3.7009(2)
_cell_length_b 14.4548(7)
_cell_length_c 14.6214(8)
_cell_measurement_reflns_used 868
_cell_measurement_temperature 200(2)
_cell_measurement_theta_max 29.9945
_cell_measurement_theta_min 3.9501
_cell_volume 780.00(7)
_computing_cell_refinement 'CrysAlis RED (Oxford Diffraction, 2006)'
_computing_data_collection 'CrysAlis CCD (Oxford Diffraction, 2006)'
_computing_data_reduction 'CrysAlis RED (Oxford Diffraction, 2006)'
_computing_molecular_graphics 'DIAMOND (Brandenburg, 1996)'
_computing_publication_material 'SHELXL97 (Sheldrick, 1997)'
_computing_structure_refinement 'SHELXL97 (Sheldrick, 1997)'
_computing_structure_solution 'SIR97 (Altomare <i>et al.</i>,  1999)'
_diffrn_ambient_temperature 200(2)
_diffrn_detector_area_resol_mean 15.9809
_diffrn_measured_fraction_theta_full 0.997
_diffrn_measured_fraction_theta_max 0.997
_diffrn_measurement_device_type 'Oxford Xcalibur3 CCD area-detector'
_diffrn_measurement_method \w
_diffrn_radiation_monochromator graphite
_diffrn_radiation_source 'fine-focus sealed tube'
_diffrn_radiation_type MoK\a
_diffrn_radiation_wavelength 0.71073
_diffrn_reflns_av_R_equivalents 0.0472
_diffrn_reflns_av_sigmaI/netI 0.0888
_diffrn_reflns_limit_h_max 2
_diffrn_reflns_limit_h_min -4
_diffrn_reflns_limit_k_max 17
_diffrn_reflns_limit_k_min -17
_diffrn_reflns_limit_l_max 17
_diffrn_reflns_limit_l_min -17
_diffrn_reflns_number 3991
_diffrn_reflns_theta_full 26.00
_diffrn_reflns_theta_max 26.00
_diffrn_reflns_theta_min 3.97
_exptl_absorpt_coefficient_mu 0.138
_exptl_absorpt_correction_T_max 0.995
_exptl_absorpt_correction_T_min 0.982
_exptl_absorpt_correction_type multi-scan
_exptl_absorpt_process_details
;
(CrysAlis RED; Oxford Diffraction, 2006) (empirical absorption
correction using
spherical harmonics, implemented in SCALE3 ABSPACK scaling algorithm)
;
_exptl_crystal_colour colourless
_exptl_crystal_density_diffrn 1.5850(3)
_exptl_crystal_density_method 'not measured'
_exptl_crystal_description needle
_exptl_crystal_F_000 384
_exptl_crystal_size_max 0.21
_exptl_crystal_size_mid 0.10
_exptl_crystal_size_min 0.06
_refine_diff_density_max 0.121
_refine_diff_density_min -0.171
_refine_ls_extinction_method none
_refine_ls_goodness_of_fit_ref 0.981
_refine_ls_hydrogen_treatment constr
_refine_ls_matrix_type full
_refine_ls_number_parameters 118
_refine_ls_number_reflns 1537
_refine_ls_number_restraints 0
_refine_ls_restrained_S_all 0.981
_refine_ls_R_factor_all 0.0975
_refine_ls_R_factor_gt 0.0349
_refine_ls_shift/su_max 0.000
_refine_ls_shift/su_mean 0.000
_refine_ls_structure_factor_coef Fsqd
_refine_ls_weighting_details 'calc w = 1/[\s^2^(Fo^2^)+(0.032P)^2^] where P=(Fo^2^+2Fc^2^)/3'
_refine_ls_weighting_scheme calc
_refine_ls_wR_factor_gt 0.0656
_refine_ls_wR_factor_ref 0.0771
_reflns_number_gt 881
_reflns_number_total 1537
_reflns_threshold_expression I>2\s(I)
_cod_data_source_file sq3109.cif
_cod_data_source_block II
_cod_original_sg_symbol_H-M 'P 21/n'
_cod_database_code 2016417
_cod_database_fobs_code 2016417

loop_
_symmetry_equiv_pos_as_xyz
'x, y, z'
'-x+1/2, y+1/2, -z+1/2'
'-x, -y, -z'
'x-1/2, -y-1/2, z-1/2'

loop_
_atom_site_type_symbol
_atom_site_label
_atom_site_fract_x
_atom_site_fract_y
_atom_site_fract_z
_atom_site_U_iso_or_equiv
_atom_site_adp_type
_atom_site_calc_flag
_atom_site_refinement_flags
_atom_site_occupancy
N N1 0.6253(5) 0.43555(11) 0.69643(10) 0.0399(5) Uani d . 1
N N2 0.5614(5) 0.52747(14) 0.67356(12) 0.0447(5) Uani d . 1
O O1 0.3597(5) 0.53381(10) 0.60286(10) 0.0626(5) Uani d . 1
O O2 0.6900(5) 0.59413(10) 0.71511(10) 0.0680(6) Uani d . 1
N N3 0.8279(5) 0.41827(13) 0.77710(11) 0.0421(5) Uani d . 1
O O3 0.8931(4) 0.33517(10) 0.78669(9) 0.0567(5) Uani d . 1
O O4 0.9302(5) 0.47668(11) 0.83292(11) 0.0703(5) Uani d . 1
N N4 0.2594(4) 0.29446(13) 0.59717(12) 0.0409(5) Uani d . 1
H H4A 0.3636 0.3364 0.6340 0.049 Uiso calc R 1
C C1 0.1227(6) 0.32031(14) 0.51406(15) 0.0415(6) Uani d . 1
H H1 0.1375 0.3830 0.4952 0.050 Uiso calc R 1
C C2 -0.0385(5) 0.25588(15) 0.45651(14) 0.0424(6) Uani d . 1
H H2 -0.1353 0.2731 0.3969 0.051 Uiso calc R 1
C C3 -0.0594(6) 0.16640(15) 0.48540(16) 0.0433(6) Uani d . 1
H H3 -0.1722 0.1211 0.4458 0.052 Uiso calc R 1
C C4 0.0824(6) 0.14153(14) 0.57159(15) 0.0456(6) Uani d . 1
H H4 0.0676 0.0795 0.5923 0.055 Uiso calc R 1
C C5 0.2437(5) 0.20785(16) 0.62622(14) 0.0436(6) Uani d . 1
H H5 0.3460 0.1920 0.6857 0.052 Uiso calc R 1

loop_
_atom_site_aniso_label
_atom_site_aniso_U_11
_atom_site_aniso_U_22
_atom_site_aniso_U_33
_atom_site_aniso_U_12
_atom_site_aniso_U_13
_atom_site_aniso_U_23
N1 0.0486(12) 0.0329(10) 0.0366(11) -0.0033(8) -0.0085(10) 0.0032(8)
N2 0.0478(13) 0.0416(12) 0.0445(12) -0.0026(11) 0.0028(10) 0.0038(11)
O1 0.0666(12) 0.0607(11) 0.0572(11) 0.0037(9) -0.0175(10) 0.0120(9)
O2 0.0967(15) 0.0389(10) 0.0672(12) -0.0138(9) -0.0022(11) -0.0084(9)
N3 0.0381(12) 0.0477(13) 0.0403(12) 0.0005(10) 0.0009(10) -0.0016(10)
O3 0.0748(13) 0.0407(10) 0.0531(10) 0.0115(9) -0.0045(9) 0.0075(8)
O4 0.0804(13) 0.0605(10) 0.0642(11) 0.0054(10) -0.0339(10) -0.0222(9)
N4 0.0385(12) 0.0418(12) 0.0418(12) -0.0017(9) -0.0001(10) -0.0111(9)
C1 0.0425(14) 0.0379(13) 0.0444(14) -0.0018(11) 0.0055(12) 0.0066(12)
C2 0.0409(15) 0.0528(15) 0.0326(13) 0.0039(12) -0.0037(11) -0.0003(12)
C3 0.0350(14) 0.0457(15) 0.0490(15) -0.0030(11) 0.0015(12) -0.0116(12)
C4 0.0447(14) 0.0354(14) 0.0564(16) 0.0002(11) 0.0033(13) 0.0040(12)
C5 0.0383(15) 0.0533(15) 0.0386(13) 0.0070(12) -0.0012(12) 0.0028(13)

loop_
_atom_type_symbol
_atom_type_description
_atom_type_scat_dispersion_real
_atom_type_scat_dispersion_imag
_atom_type_scat_source
C C 0.0033 0.0016 'International Tables Vol C Tables 4.2.6.8 and 6.1.1.4'
H H 0.0000 0.0000 'International Tables Vol C Tables 4.2.6.8 and 6.1.1.4'
N N 0.0061 0.0033 'International Tables Vol C Tables 4.2.6.8 and 6.1.1.4'
O O 0.0106 0.0060 'International Tables Vol C Tables 4.2.6.8 and 6.1.1.4'

loop_
_geom_angle_atom_site_label_1
_geom_angle_atom_site_label_2
_geom_angle_atom_site_label_3
_geom_angle_site_symmetry_3
_geom_angle
N3 N1 N2 . 117.01(16)
O2 N2 O1 . 123.34(19)
O2 N2 N1 1 125.82(17)
O1 N2 N1 1 110.82(18)
O2 N2 N1 . 125.82(17)
O1 N2 N1 . 110.82(18)
O4 N3 O3 . 123.56(18)
O4 N3 N1 1 125.01(18)
O3 N3 N1 1 111.43(16)
O4 N3 N1 . 125.01(18)
O3 N3 N1 . 111.43(16)
C5 N4 C1 . 122.27(17)
C5 N4 H4A . 118.9
C1 N4 H4A . 118.9
N4 C1 C2 . 119.32(19)
N4 C1 H1 . 120.3
C2 C1 H1 . 120.3
C1 C2 C3 . 119.3(2)
C1 C2 H2 . 120.4
C3 C2 H2 . 120.4
C2 C3 C4 . 120.31(19)
C2 C3 H3 . 119.8
C4 C3 H3 . 119.8
C5 C4 C3 . 118.4(2)
C5 C4 H4 . 120.8
C3 C4 H4 . 120.8
N4 C5 C4 . 120.4(2)
N4 C5 H5 . 119.8
C4 C5 H5 . 119.8

loop_
_geom_bond_atom_site_label_1
_geom_bond_atom_site_label_2
_geom_bond_site_symmetry_2
_geom_bond_distance
N1 N3 . 1.372(2)
N1 N2 . 1.386(2)
N2 O2 . 1.2169(19)
N2 O1 . 1.2326(19)
N2 N1 1 1.386(2)
N3 O4 . 1.2150(19)
N3 O3 . 1.2312(18)
N3 N1 1 1.372(2)
N4 C5 . 1.325(2)
N4 C1 . 1.334(2)
N4 H4A . 0.8800
C1 C2 . 1.363(3)
C1 H1 . 0.9500
C2 C3 . 1.365(3)
C2 H2 . 0.9500
C3 C4 . 1.376(3)
C3 H3 . 0.9500
C4 C5 . 1.357(3)
C4 H4 . 0.9500
C5 H5 . 0.9500

loop_
_geom_hbond_atom_site_label_D
_geom_hbond_atom_site_label_H
_geom_hbond_atom_site_label_A
_geom_hbond_distance_DH
_geom_hbond_distance_HA
_geom_hbond_distance_DA
_geom_hbond_angle_DHA
N4 H4A N1 0.88 1.92 2.794(2) 170.5

loop_
_geom_torsion_atom_site_label_1
_geom_torsion_atom_site_label_2
_geom_torsion_atom_site_label_3
_geom_torsion_atom_site_label_4
_geom_torsion
N3 N1 N2 O2 5.6(3)
N3 N1 N2 O1 -175.99(17)
N2 N1 N3 O4 6.1(3)
N2 N1 N3 O3 -174.32(17)
C5 N4 C1 C2 -0.1(3)
N4 C1 C2 C3 0.5(3)
C1 C2 C3 C4 -0.3(3)
C2 C3 C4 C5 -0.4(3)
C1 N4 C5 C4 -0.5(3)
C3 C4 C5 N4 0.8(3)
